data_4130716
loop_
_publ_author_name
'Wiedbrauk, Sandra'
'Maerz, Benjamin'
'Samoylova, Elena'
'Reiner, Anne'
'Trommer, Florian'
'Mayer, Peter'
'Zinth, Wolfgang'
'Dube, Henry'

_publ_section_title
;
 Twisted Hemithioindigo Photoswitches: Solvent Polarity Determines the
 Type of Light-Induced Rotations.
;
_journal_issue 37
_journal_name_full 'Journal of the American Chemical Society'
_journal_page_first 12219
_journal_page_last 12227
_journal_paper_doi 10.1021/jacs.6b05981
_journal_volume 138
_journal_year 2016
_chemical_formula_moiety 'C17 H15 N O S'
_chemical_formula_sum 'C17 H15 N O S'
_chemical_formula_weight 281.36
_chemical_name_common 8-2
_space_group_crystal_system triclinic
_space_group_IT_number 2
_space_group_name_Hall '-P 1'
_space_group_name_H-M_alt 'P -1'
_atom_sites_solution_hydrogens geom
_audit_block_code C17H15NOS_tv484_carell
_audit_creation_method SHELXL-2014/7
_audit_update_record 16-Dec-15
_cell_angle_alpha 106.732(3)
_cell_angle_beta 92.499(3)
_cell_angle_gamma 108.633(3)
_cell_formula_units_Z 4
_cell_length_a 9.3079(8)
_cell_length_b 12.1781(12)
_cell_length_c 13.2465(13)
_cell_measurement_reflns_used 6239
_cell_measurement_temperature 100(2)
_cell_measurement_theta_max 25.3214
_cell_measurement_theta_min 2.8341
_cell_volume 1347.3(2)
_computing_cell_refinement 'SAINT V8.35A (Bruker AXS Inc., 2015)'
_computing_data_collection 'APEX3 (Bruker AXS Inc., 2015)'
_computing_data_reduction 'SAINT V8.35A (Bruker AXS Inc., 2015)'
_computing_molecular_graphics 'shelXle (C.B. Huebschle, rev 740)'
_computing_structure_refinement 'SHELXL-2014/7 (Sheldrick, 2014)'
_computing_structure_solution 'XT, VERSION 2014/4'
_diffrn_ambient_temperature 100(2)
_diffrn_detector_area_resol_mean 7.4074
_diffrn_measured_fraction_theta_full 0.995
_diffrn_measured_fraction_theta_max 0.995
_diffrn_measurement_device 'fixed-chi three-circle diffractometer'
_diffrn_measurement_device_type 'Bruker D8 Venture TXS'
_diffrn_measurement_method 'mix of phi and omega scans'
_diffrn_radiation_monochromator 'focusing mirrors'
_diffrn_radiation_type MoK\a
_diffrn_radiation_wavelength 0.71073
_diffrn_reflns_av_R_equivalents 0.0690
_diffrn_reflns_av_unetI/netI 0.0552
_diffrn_reflns_Laue_measured_fraction_full 0.995
_diffrn_reflns_Laue_measured_fraction_max 0.995
_diffrn_reflns_limit_h_max 11
_diffrn_reflns_limit_h_min -11
_diffrn_reflns_limit_k_max 14
_diffrn_reflns_limit_k_min -14
_diffrn_reflns_limit_l_max 15
_diffrn_reflns_limit_l_min -15
_diffrn_reflns_number 22718
_diffrn_reflns_point_group_measured_fraction_full 0.995
_diffrn_reflns_point_group_measured_fraction_max 0.995
_diffrn_reflns_theta_full 25.35
_diffrn_reflns_theta_max 25.35
_diffrn_reflns_theta_min 1.86
_diffrn_source 'rotating anode (TXS)'
_diffrn_source_current 50
_diffrn_source_power 2.5
_diffrn_source_type 'Bruker TXS'
_diffrn_source_voltage 50
_exptl_absorpt_coefficient_mu 0.234
_exptl_absorpt_correction_T_max 0.9580
_exptl_absorpt_correction_T_min 0.8820
_exptl_absorpt_correction_type multi-scan
_exptl_absorpt_process_details
;
SADABS-2014/5 - Bruker AXS area detector scaling and absorption correction
;
_exptl_crystal_colour red
_exptl_crystal_density_diffrn 1.387
_exptl_crystal_density_method 'not measured'
_exptl_crystal_description block
_exptl_crystal_F_000 592
_exptl_crystal_size_max 0.100
_exptl_crystal_size_mid 0.060
_exptl_crystal_size_min 0.040
_refine_diff_density_max 0.551
_refine_diff_density_min -0.417
_refine_diff_density_rms 0.076
_refine_ls_extinction_method none
_refine_ls_goodness_of_fit_ref 1.075
_refine_ls_hydrogen_treatment constr
_refine_ls_matrix_type full
_refine_ls_number_parameters 365
_refine_ls_number_reflns 4915
_refine_ls_number_restraints 0
_refine_ls_restrained_S_all 1.075
_refine_ls_R_factor_all 0.0804
_refine_ls_R_factor_gt 0.0575
_refine_ls_shift/su_max 0.000
_refine_ls_shift/su_mean 0.000
_refine_ls_structure_factor_coef Fsqd
_refine_ls_weighting_details 'w=1/[\s^2^(Fo^2^)+(0.0396P)^2^+2.0820P] where P=(Fo^2^+2Fc^2^)/3'
_refine_ls_weighting_scheme calc
_refine_ls_wR_factor_gt 0.1193
_refine_ls_wR_factor_ref 0.1287
_reflns_Friedel_coverage 0.000
_reflns_number_gt 3821
_reflns_number_total 4915
_reflns_threshold_expression 'I > 2\s(I)'
_cod_data_source_file ja6b05981_si_004.cif
_cod_data_source_block tv484
_cod_database_code 4130716
_shelx_estimated_absorpt_t_min 0.977
_shelx_estimated_absorpt_t_max 0.991
_shelx_space_group_comment
;
The symmetry employed for this shelxl refinement is uniquely defined
by the following loop, which should always be used as a source of
symmetry information in preference to the above space-group names.
They are only intended as comments.
;

loop_
_space_group_symop_operation_xyz
'x, y, z'
'-x, -y, -z'

loop_
_atom_site_label
_atom_site_type_symbol
_atom_site_fract_x
_atom_site_fract_y
_atom_site_fract_z
_atom_site_U_iso_or_equiv
_atom_site_adp_type
_atom_site_occupancy
_atom_site_site_symmetry_order
_atom_site_calc_flag
_atom_site_refinement_flags_posn
_atom_site_refinement_flags_adp
S1 S 0.17294(9) 0.51931(7) 0.41579(6) 0.0203(2) Uani 1 1 d . .
S2 S 0.18018(9) 0.02979(7) -0.05816(6) 0.0212(2) Uani 1 1 d . .
O1 O 0.5633(2) 0.78604(19) 0.49356(17) 0.0233(5) Uani 1 1 d . .
O2 O 0.4070(3) 0.2729(2) -0.18084(18) 0.0295(6) Uani 1 1 d . .
N1 N -0.1506(3) 0.6437(2) -0.00025(19) 0.0215(6) Uani 1 1 d . .
N2 N 0.7196(3) 0.1426(2) 0.3711(2) 0.0246(6) Uani 1 1 d . .
C1 C 0.2897(3) 0.5236(3) 0.5271(2) 0.0182(6) Uani 1 1 d . .
C2 C 0.2515(4) 0.4392(3) 0.5824(2) 0.0236(7) Uani 1 1 d . .
H2 H 0.1555 0.3741 0.5635 0.028 Uiso 1 1 calc R U
C3 C 0.3579(4) 0.4534(3) 0.6657(2) 0.0234(7) Uani 1 1 d . .
H3 H 0.3351 0.3962 0.7039 0.028 Uiso 1 1 calc R U
C4 C 0.4975(4) 0.5496(3) 0.6948(2) 0.0218(7) Uani 1 1 d . .
H4 H 0.5681 0.5583 0.7530 0.026 Uiso 1 1 calc R U
C5 C 0.5342(4) 0.6330(3) 0.6389(2) 0.0202(7) Uani 1 1 d . .
H5 H 0.6296 0.6987 0.6582 0.024 Uiso 1 1 calc R U
C6 C 0.4289(3) 0.6188(3) 0.5542(2) 0.0184(7) Uani 1 1 d . .
C7 C 0.4507(3) 0.6959(3) 0.4843(2) 0.0188(7) Uani 1 1 d . .
C8 C 0.3129(3) 0.6491(3) 0.4020(2) 0.0180(6) Uani 1 1 d . .
C9 C 0.3063(3) 0.7044(3) 0.3275(2) 0.0168(6) Uani 1 1 d . .
H9 H 0.3980 0.7696 0.3309 0.020 Uiso 1 1 calc R U
C10 C 0.1869(3) 0.6831(3) 0.2444(2) 0.0158(6) Uani 1 1 d . .
C11 C 0.2197(3) 0.7492(3) 0.1720(2) 0.0185(6) Uani 1 1 d . .
H11 H 0.3206 0.8055 0.1796 0.022 Uiso 1 1 calc R U
C12 C 0.1131(3) 0.7363(3) 0.0912(2) 0.0190(6) Uani 1 1 d . .
H12 H 0.1417 0.7826 0.0440 0.023 Uiso 1 1 calc R U
C13 C -0.0391(3) 0.6552(3) 0.0770(2) 0.0166(6) Uani 1 1 d . .
C14 C -0.0735(4) 0.5886(3) 0.1498(2) 0.0210(7) Uani 1 1 d . .
H14 H -0.1749 0.5334 0.1432 0.025 Uiso 1 1 calc R U
C15 C 0.0351(4) 0.6015(3) 0.2293(2) 0.0213(7) Uani 1 1 d . .
H15 H 0.0076 0.5541 0.2758 0.026 Uiso 1 1 calc R U
C16 C -0.1091(4) 0.6933(3) -0.0873(2) 0.0237(7) Uani 1 1 d . .
H16A H -0.2007 0.6962 -0.1242 0.036 Uiso 1 1 calc R U
H16B H -0.0654 0.6410 -0.1376 0.036 Uiso 1 1 calc R U
H16C H -0.0333 0.7761 -0.0584 0.036 Uiso 1 1 calc R U
C17 C -0.2986(4) 0.5465(3) -0.0223(3) 0.0253(7) Uani 1 1 d . .
H17A H -0.3675 0.5568 -0.0741 0.038 Uiso 1 1 calc R U
H17B H -0.3427 0.5497 0.0439 0.038 Uiso 1 1 calc R U
H17C H -0.2855 0.4672 -0.0516 0.038 Uiso 1 1 calc R U
C18 C 0.0774(4) 0.0287(3) -0.1733(2) 0.0211(7) Uani 1 1 d . .
C19 C -0.0718(4) -0.0485(3) -0.2194(2) 0.0241(7) Uani 1 1 d . .
H19 H -0.1291 -0.1064 -0.1881 0.029 Uiso 1 1 calc R U
C20 C -0.1338(4) -0.0389(3) -0.3109(2) 0.0229(7) Uani 1 1 d . .
H20 H -0.2358 -0.0900 -0.3425 0.027 Uiso 1 1 calc R U
C21 C -0.0492(4) 0.0450(3) -0.3585(3) 0.0279(8) Uani 1 1 d . .
H21 H -0.0933 0.0487 -0.4229 0.033 Uiso 1 1 calc R U
C22 C 0.0959(4) 0.1214(3) -0.3129(2) 0.0252(7) Uani 1 1 d . .
H22 H 0.1527 0.1794 -0.3444 0.030 Uiso 1 1 calc R U
C23 C 0.1601(3) 0.1132(3) -0.2191(2) 0.0186(6) Uani 1 1 d . .
C24 C 0.3136(4) 0.1899(3) -0.1588(2) 0.0223(7) Uani 1 1 d . .
C25 C 0.3427(4) 0.1503(3) -0.0649(2) 0.0190(7) Uani 1 1 d . .
C26 C 0.4774(4) 0.2040(3) 0.0013(2) 0.0204(7) Uani 1 1 d . .
H26 H 0.5482 0.2691 -0.0164 0.025 Uiso 1 1 calc R U
C27 C 0.5343(3) 0.1821(3) 0.0931(2) 0.0178(6) Uani 1 1 d . .
C28 C 0.6830(3) 0.2575(3) 0.1475(2) 0.0202(7) Uani 1 1 d . .
H28 H 0.7420 0.3199 0.1213 0.024 Uiso 1 1 calc R U
C29 C 0.7444(4) 0.2438(3) 0.2359(2) 0.0209(7) Uani 1 1 d . .
H29 H 0.8453 0.2961 0.2692 0.025 Uiso 1 1 calc R U
C30 C 0.6628(3) 0.1548(3) 0.2791(2) 0.0189(7) Uani 1 1 d . .
C31 C 0.5141(4) 0.0775(3) 0.2258(2) 0.0234(7) Uani 1 1 d . .
H31 H 0.4566 0.0159 0.2534 0.028 Uiso 1 1 calc R U
C32 C 0.4509(3) 0.0881(3) 0.1368(2) 0.0204(7) Uani 1 1 d . .
H32 H 0.3512 0.0336 0.1027 0.024 Uiso 1 1 calc R U
C33 C 0.8776(4) 0.2093(3) 0.4177(3) 0.0278(8) Uani 1 1 d . .
H33A H 0.8960 0.1978 0.4867 0.042 Uiso 1 1 calc R U
H33B H 0.9005 0.2964 0.4279 0.042 Uiso 1 1 calc R U
H33C H 0.9440 0.1791 0.3700 0.042 Uiso 1 1 calc R U
C34 C 0.6368(4) 0.0440(3) 0.4098(2) 0.0242(7) Uani 1 1 d . .
H34A H 0.6873 0.0570 0.4809 0.036 Uiso 1 1 calc R U
H34B H 0.6358 -0.0340 0.3610 0.036 Uiso 1 1 calc R U
H34C H 0.5313 0.0423 0.4138 0.036 Uiso 1 1 calc R U

loop_
_atom_site_aniso_label
_atom_site_aniso_U_11
_atom_site_aniso_U_22
_atom_site_aniso_U_33
_atom_site_aniso_U_23
_atom_site_aniso_U_13
_atom_site_aniso_U_12
S1 0.0174(4) 0.0215(4) 0.0205(4) 0.0103(3) -0.0014(3) 0.0023(3)
S2 0.0237(4) 0.0206(4) 0.0176(4) 0.0077(3) 0.0005(3) 0.0043(3)
O1 0.0217(12) 0.0193(12) 0.0260(12) 0.0083(9) -0.0010(9) 0.0028(10)
O2 0.0256(13) 0.0337(14) 0.0306(13) 0.0187(11) 0.0041(10) 0.0046(11)
N1 0.0195(14) 0.0234(15) 0.0197(13) 0.0111(11) 0.0002(11) 0.0013(12)
N2 0.0220(14) 0.0252(15) 0.0261(15) 0.0121(12) 0.0000(11) 0.0045(12)
C1 0.0192(16) 0.0215(16) 0.0161(15) 0.0053(12) 0.0033(12) 0.0104(14)
C2 0.0238(17) 0.0238(18) 0.0239(17) 0.0108(14) 0.0033(13) 0.0063(15)
C3 0.0292(18) 0.0258(18) 0.0213(16) 0.0120(13) 0.0078(13) 0.0132(15)
C4 0.0251(17) 0.0261(18) 0.0149(15) 0.0067(13) -0.0006(13) 0.0099(15)
C5 0.0209(16) 0.0178(16) 0.0176(15) 0.0009(13) 0.0005(12) 0.0056(14)
C6 0.0205(16) 0.0185(16) 0.0162(15) 0.0031(12) 0.0026(12) 0.0089(14)
C7 0.0182(16) 0.0190(17) 0.0190(15) 0.0038(12) 0.0027(12) 0.0083(14)
C8 0.0190(16) 0.0154(15) 0.0211(15) 0.0046(12) 0.0034(12) 0.0092(13)
C9 0.0166(15) 0.0134(15) 0.0201(15) 0.0062(12) 0.0078(12) 0.0034(13)
C10 0.0196(15) 0.0139(15) 0.0155(15) 0.0046(12) 0.0059(12) 0.0077(13)
C11 0.0179(15) 0.0157(15) 0.0219(16) 0.0080(12) 0.0067(12) 0.0035(13)
C12 0.0210(16) 0.0160(16) 0.0207(16) 0.0087(12) 0.0064(13) 0.0045(13)
C13 0.0211(16) 0.0141(15) 0.0157(14) 0.0032(12) 0.0022(12) 0.0092(13)
C14 0.0166(16) 0.0190(16) 0.0274(17) 0.0102(13) 0.0034(13) 0.0036(13)
C15 0.0255(17) 0.0209(17) 0.0228(16) 0.0137(13) 0.0053(13) 0.0087(14)
C16 0.0292(18) 0.0249(18) 0.0199(16) 0.0120(14) 0.0025(13) 0.0092(15)
C17 0.0220(17) 0.0244(18) 0.0246(17) 0.0091(14) -0.0029(13) 0.0010(14)
C18 0.0272(18) 0.0179(16) 0.0199(16) 0.0053(13) 0.0072(13) 0.0105(14)
C19 0.0223(17) 0.0224(17) 0.0261(17) 0.0077(14) 0.0025(13) 0.0061(14)
C20 0.0201(16) 0.0207(17) 0.0254(17) 0.0048(13) 0.0008(13) 0.0065(14)
C21 0.0316(19) 0.0304(19) 0.0228(17) 0.0078(14) -0.0033(14) 0.0139(16)
C22 0.0292(19) 0.0270(18) 0.0257(17) 0.0140(14) 0.0056(14) 0.0127(16)
C23 0.0192(16) 0.0197(16) 0.0169(15) 0.0034(12) 0.0018(12) 0.0088(14)
C24 0.0274(18) 0.0175(17) 0.0265(17) 0.0094(14) 0.0126(14) 0.0105(15)
C25 0.0243(17) 0.0181(16) 0.0171(15) 0.0053(12) 0.0048(12) 0.0108(14)
C26 0.0247(17) 0.0146(16) 0.0232(16) 0.0065(13) 0.0109(13) 0.0070(14)
C27 0.0192(16) 0.0130(15) 0.0200(15) 0.0024(12) 0.0070(12) 0.0060(13)
C28 0.0189(16) 0.0167(16) 0.0227(16) 0.0048(13) 0.0071(13) 0.0040(13)
C29 0.0158(15) 0.0194(16) 0.0247(17) 0.0046(13) 0.0039(13) 0.0044(13)
C30 0.0229(16) 0.0182(16) 0.0169(15) 0.0033(12) 0.0014(12) 0.0110(14)
C31 0.0257(18) 0.0171(16) 0.0255(17) 0.0075(13) 0.0101(14) 0.0037(14)
C32 0.0132(15) 0.0198(16) 0.0180(16) -0.0071(13) -0.0052(12) 0.0051(13)
C33 0.0264(18) 0.0319(19) 0.0259(18) 0.0067(15) 0.0000(14) 0.0138(16)
C34 0.0299(18) 0.0245(17) 0.0230(17) 0.0139(14) 0.0043(14) 0.0102(15)

loop_
_atom_type_symbol
_atom_type_description
_atom_type_scat_dispersion_real
_atom_type_scat_dispersion_imag
_atom_type_scat_source
C C 0.0033 0.0016 'International Tables Vol C Tables 4.2.6.8 and 6.1.1.4'
H H 0.0000 0.0000 'International Tables Vol C Tables 4.2.6.8 and 6.1.1.4'
N N 0.0061 0.0033 'International Tables Vol C Tables 4.2.6.8 and 6.1.1.4'
O O 0.0106 0.0060 'International Tables Vol C Tables 4.2.6.8 and 6.1.1.4'
S S 0.1246 0.1234 'International Tables Vol C Tables 4.2.6.8 and 6.1.1.4'

loop_
_geom_angle_atom_site_label_1
_geom_angle_atom_site_label_2
_geom_angle_atom_site_label_3
_geom_angle
C8 S1 C1 91.58(14)
C18 S2 C25 92.51(14)
C13 N1 C17 120.3(2)
C13 N1 C16 120.2(3)
C17 N1 C16 115.3(2)
C30 N2 C33 120.1(3)
C30 N2 C34 121.3(3)
C33 N2 C34 117.0(3)
C6 C1 C2 121.5(3)
C6 C1 S1 113.5(2)
C2 C1 S1 125.0(2)
C3 C2 C1 117.8(3)
C3 C2 H2 121.1
C1 C2 H2 121.1
C2 C3 C4 121.4(3)
C2 C3 H3 119.3
C4 C3 H3 119.3
C5 C4 C3 120.2(3)
C5 C4 H4 119.9
C3 C4 H4 119.9
C4 C5 C6 118.9(3)
C4 C5 H5 120.5
C6 C5 H5 120.5
C1 C6 C5 120.2(3)
C1 C6 C7 113.6(3)
C5 C6 C7 126.1(3)
O1 C7 C6 125.5(3)
O1 C7 C8 124.9(3)
C6 C7 C8 109.6(3)
C9 C8 C7 120.7(3)
C9 C8 S1 127.6(2)
C7 C8 S1 111.7(2)
C8 C9 C10 132.1(3)
C8 C9 H9 114.0
C10 C9 H9 114.0
C11 C10 C15 115.9(3)
C11 C10 C9 118.8(3)
C15 C10 C9 125.3(3)
C12 C11 C10 123.0(3)
C12 C11 H11 118.5
C10 C11 H11 118.5
C11 C12 C13 120.9(3)
C11 C12 H12 119.5
C13 C12 H12 119.5
N1 C13 C12 122.5(3)
N1 C13 C14 120.9(3)
C12 C13 C14 116.6(3)
C15 C14 C13 121.7(3)
C15 C14 H14 119.1
C13 C14 H14 119.1
C14 C15 C10 121.9(3)
C14 C15 H15 119.0
C10 C15 H15 119.0
N1 C16 H16A 109.5
N1 C16 H16B 109.5
H16A C16 H16B 109.5
N1 C16 H16C 109.5
H16A C16 H16C 109.5
H16B C16 H16C 109.5
N1 C17 H17A 109.5
N1 C17 H17B 109.5
H17A C17 H17B 109.5
N1 C17 H17C 109.5
H17A C17 H17C 109.5
H17B C17 H17C 109.5
C23 C18 C19 120.4(3)
C23 C18 S2 113.4(2)
C19 C18 S2 126.1(2)
C20 C19 C18 118.6(3)
C20 C19 H19 120.7
C18 C19 H19 120.7
C19 C20 C21 121.1(3)
C19 C20 H20 119.5
C21 C20 H20 119.5
C22 C21 C20 120.4(3)
C22 C21 H21 119.8
C20 C21 H21 119.8
C21 C22 C23 119.0(3)
C21 C22 H22 120.5
C23 C22 H22 120.5
C18 C23 C22 120.4(3)
C18 C23 C24 113.5(3)
C22 C23 C24 126.0(3)
O2 C24 C23 126.3(3)
O2 C24 C25 123.6(3)
C23 C24 C25 110.1(3)
C26 C25 C24 121.5(3)
C26 C25 S2 128.1(2)
C24 C25 S2 110.3(2)
C25 C26 C27 132.4(3)
C25 C26 H26 113.8
C27 C26 H26 113.8
C28 C27 C26 118.7(3)
C28 C27 C32 116.0(3)
C26 C27 C32 125.3(3)
C29 C28 C27 122.3(3)
C29 C28 H28 118.8
C27 C28 H28 118.8
C28 C29 C30 121.6(3)
C28 C29 H29 119.2
C30 C29 H29 119.2
N2 C30 C29 122.7(3)
N2 C30 C31 120.0(3)
C29 C30 C31 117.3(3)
C32 C31 C30 122.3(3)
C32 C31 H31 118.8
C30 C31 H31 118.8
C31 C32 C27 120.4(3)
C31 C32 H32 119.8
C27 C32 H32 119.8
N2 C33 H33A 109.5
N2 C33 H33B 109.5
H33A C33 H33B 109.5
N2 C33 H33C 109.5
H33A C33 H33C 109.5
H33B C33 H33C 109.5
N2 C34 H34A 109.5
N2 C34 H34B 109.5
H34A C34 H34B 109.5
N2 C34 H34C 109.5
H34A C34 H34C 109.5
H34B C34 H34C 109.5

loop_
_geom_bond_atom_site_label_1
_geom_bond_atom_site_label_2
_geom_bond_distance
S1 C8 1.761(3)
S1 C1 1.772(3)
S2 C18 1.759(3)
S2 C25 1.766(3)
O1 C7 1.223(4)
O2 C24 1.222(4)
N1 C13 1.370(4)
N1 C17 1.452(4)
N1 C16 1.461(4)
N2 C30 1.374(4)
N2 C33 1.439(4)
N2 C34 1.448(4)
C1 C6 1.382(4)
C1 C2 1.394(4)
C2 C3 1.383(4)
C2 H2 0.9500
C3 C4 1.391(5)
C3 H3 0.9500
C4 C5 1.390(4)
C4 H4 0.9500
C5 C6 1.390(4)
C5 H5 0.9500
C6 C7 1.474(4)
C7 C8 1.488(4)
C8 C9 1.354(4)
C9 C10 1.435(4)
C9 H9 0.9500
C10 C11 1.404(4)
C10 C15 1.410(4)
C11 C12 1.366(4)
C11 H11 0.9500
C12 C13 1.412(4)
C12 H12 0.9500
C13 C14 1.415(4)
C14 C15 1.367(4)
C14 H14 0.9500
C15 H15 0.9500
C16 H16A 0.9800
C16 H16B 0.9800
C16 H16C 0.9800
C17 H17A 0.9800
C17 H17B 0.9800
C17 H17C 0.9800
C18 C23 1.383(4)
C18 C19 1.395(4)
C19 C20 1.370(4)
C19 H19 0.9500
C20 C21 1.400(5)
C20 H20 0.9500
C21 C22 1.363(5)
C21 H21 0.9500
C22 C23 1.398(4)
C22 H22 0.9500
C23 C24 1.474(4)
C24 C25 1.501(4)
C25 C26 1.348(4)
C26 C27 1.433(4)
C26 H26 0.9500
C27 C28 1.413(4)
C27 C32 1.450(4)
C28 C29 1.355(4)
C28 H28 0.9500
C29 C30 1.396(4)
C29 H29 0.9500
C30 C31 1.414(4)
C31 C32 1.352(4)
C31 H31 0.9500
C32 H32 0.9500
C33 H33A 0.9800
C33 H33B 0.9800
C33 H33C 0.9800
C34 H34A 0.9800
C34 H34B 0.9800
C34 H34C 0.9800

loop_
_geom_torsion_atom_site_label_1
_geom_torsion_atom_site_label_2
_geom_torsion_atom_site_label_3
_geom_torsion_atom_site_label_4
_geom_torsion
C8 S1 C1 C6 0.2(2)
C8 S1 C1 C2 -178.0(3)
C6 C1 C2 C3 -0.2(4)
S1 C1 C2 C3 178.0(2)
C1 C2 C3 C4 1.0(5)
C2 C3 C4 C5 -1.1(5)
C3 C4 C5 C6 0.3(4)
C2 C1 C6 C5 -0.6(4)
S1 C1 C6 C5 -178.9(2)
C2 C1 C6 C7 178.0(3)
S1 C1 C6 C7 -0.3(3)
C4 C5 C6 C1 0.5(4)
C4 C5 C6 C7 -177.9(3)
C1 C6 C7 O1 179.0(3)
C5 C6 C7 O1 -2.5(5)
C1 C6 C7 C8 0.3(3)
C5 C6 C7 C8 178.8(3)
O1 C7 C8 C9 2.0(5)
C6 C7 C8 C9 -179.3(3)
O1 C7 C8 S1 -178.8(2)
C6 C7 C8 S1 -0.1(3)
C1 S1 C8 C9 179.1(3)
C1 S1 C8 C7 -0.1(2)
C7 C8 C9 C10 -176.1(3)
S1 C8 C9 C10 4.8(5)
C8 C9 C10 C11 -174.0(3)
C8 C9 C10 C15 7.3(5)
C15 C10 C11 C12 -0.3(4)
C9 C10 C11 C12 -179.1(3)
C10 C11 C12 C13 0.8(5)
C17 N1 C13 C12 170.7(3)
C16 N1 C13 C12 14.6(4)
C17 N1 C13 C14 -11.9(4)
C16 N1 C13 C14 -168.0(3)
C11 C12 C13 N1 177.1(3)
C11 C12 C13 C14 -0.4(4)
N1 C13 C14 C15 -178.0(3)
C12 C13 C14 C15 -0.5(4)
C13 C14 C15 C10 1.0(5)
C11 C10 C15 C14 -0.6(4)
C9 C10 C15 C14 178.2(3)
C25 S2 C18 C23 1.3(2)
C25 S2 C18 C19 -179.8(3)
C23 C18 C19 C20 0.3(5)
S2 C18 C19 C20 -178.6(2)
C18 C19 C20 C21 0.9(5)
C19 C20 C21 C22 -1.7(5)
C20 C21 C22 C23 1.1(5)
C19 C18 C23 C22 -0.8(5)
S2 C18 C23 C22 178.2(2)
C19 C18 C23 C24 178.3(3)
S2 C18 C23 C24 -2.7(3)
C21 C22 C23 C18 0.1(5)
C21 C22 C23 C24 -178.9(3)
C18 C23 C24 O2 -178.1(3)
C22 C23 C24 O2 1.0(5)
C18 C23 C24 C25 3.0(4)
C22 C23 C24 C25 -178.0(3)
O2 C24 C25 C26 -0.9(5)
C23 C24 C25 C26 178.1(3)
O2 C24 C25 S2 179.0(2)
C23 C24 C25 S2 -2.0(3)
C18 S2 C25 C26 -179.6(3)
C18 S2 C25 C24 0.5(2)
C24 C25 C26 C27 -178.4(3)
S2 C25 C26 C27 1.7(5)
C25 C26 C27 C28 -178.8(3)
C25 C26 C27 C32 0.5(5)
C26 C27 C28 C29 179.0(3)
C32 C27 C28 C29 -0.4(4)
C27 C28 C29 C30 -0.8(5)
C33 N2 C30 C29 -10.2(4)
C34 N2 C30 C29 -175.6(3)
C33 N2 C30 C31 171.5(3)
C34 N2 C30 C31 6.1(4)
C28 C29 C30 N2 -177.1(3)
C28 C29 C30 C31 1.3(4)
N2 C30 C31 C32 178.0(3)
C29 C30 C31 C32 -0.4(4)
C30 C31 C32 C27 -0.8(5)
C28 C27 C32 C31 1.2(4)
C26 C27 C32 C31 -178.1(3)
